data_7112703
loop_
_publ_author_name
'Ding, Yubin'
'Xie, Yongshu'
'Li, Xin'
'Hill, Jonathan P.'
'Zhang, Weibing'
'Zhu, Weihong'

_publ_section_title
;
 Selective and sensitive &quot;turn-on&quot; fluorescent Zn2+ sensors
 based on di- and tripyrrins with readily modulated emission wavelengths.
;
_journal_issue 19
_journal_name_full 'Chemical communications (Cambridge, England)'
_journal_page_first 5431
_journal_page_last 5433
_journal_paper_doi 10.1039/c1cc11493j
_journal_volume 47
_journal_year 2011
_chemical_formula_sum 'C28 H19 F10 N3 O5 Zn'
_chemical_formula_weight 732.83
_chemical_name_systematic
;
?
;
_space_group_IT_number 19
_symmetry_cell_setting orthorhombic
_symmetry_space_group_name_Hall 'P 2ac 2ab'
_symmetry_space_group_name_H-M 'P 21 21 21'
_atom_sites_solution_hydrogens geom
_atom_sites_solution_primary direct
_atom_sites_solution_secondary difmap
_audit_creation_method SHELXL-97
_cell_angle_alpha 90.00
_cell_angle_beta 90.00
_cell_angle_gamma 90.00
_cell_formula_units_Z 8
_cell_length_a 7.5070(8)
_cell_length_b 16.0921(17)
_cell_length_c 49.020(4)
_cell_measurement_reflns_used 4375
_cell_measurement_temperature 298(2)
_cell_measurement_theta_max 17.055
_cell_measurement_theta_min 2.794
_cell_volume 5921.8(10)
_computing_cell_refinement 'Bruker SMART'
_computing_data_collection 'Bruker SMART'
_computing_data_reduction 'Bruker SHELXTL'
_computing_molecular_graphics 'Bruker SHELXTL'
_computing_publication_material 'Bruker SHELXTL'
_computing_structure_refinement 'SHELXL-97 (Sheldrick, 1997)'
_computing_structure_solution 'SHELXS-97 (Sheldrick, 1990)'
_diffrn_ambient_temperature 298(2)
_diffrn_measured_fraction_theta_full 0.993
_diffrn_measured_fraction_theta_max 0.993
_diffrn_measurement_device_type 'CCD area detector'
_diffrn_measurement_method 'phi and omega scans'
_diffrn_radiation_monochromator graphite
_diffrn_radiation_source 'fine-focus sealed tube'
_diffrn_radiation_type MoK\a
_diffrn_radiation_wavelength 0.71073
_diffrn_reflns_av_R_equivalents 0.1375
_diffrn_reflns_av_sigmaI/netI 0.1544
_diffrn_reflns_limit_h_max 8
_diffrn_reflns_limit_h_min -8
_diffrn_reflns_limit_k_max 19
_diffrn_reflns_limit_k_min -11
_diffrn_reflns_limit_l_max 57
_diffrn_reflns_limit_l_min -57
_diffrn_reflns_number 29656
_diffrn_reflns_theta_full 25.02
_diffrn_reflns_theta_max 25.02
_diffrn_reflns_theta_min 2.43
_exptl_absorpt_coefficient_mu 0.936
_exptl_absorpt_correction_T_max 0.8801
_exptl_absorpt_correction_T_min 0.7058
_exptl_absorpt_correction_type multi-scan
_exptl_absorpt_process_details sadabs
_exptl_crystal_density_diffrn 1.644
_exptl_crystal_density_method 'not measured'
_exptl_crystal_F_000 2944
_exptl_crystal_size_max 0.40
_exptl_crystal_size_mid 0.34
_exptl_crystal_size_min 0.14
_refine_diff_density_max 0.912
_refine_diff_density_min -0.891
_refine_diff_density_rms 0.138
_refine_ls_abs_structure_details 'Flack H D (1983), Acta Cryst. A39, 876-881'
_refine_ls_abs_structure_Flack 0.02(4)
_refine_ls_extinction_method none
_refine_ls_goodness_of_fit_ref 1.047
_refine_ls_hydrogen_treatment constr
_refine_ls_matrix_type full
_refine_ls_number_parameters 852
_refine_ls_number_reflns 10345
_refine_ls_number_restraints 0
_refine_ls_restrained_S_all 1.047
_refine_ls_R_factor_all 0.1783
_refine_ls_R_factor_gt 0.1298
_refine_ls_shift/su_max 0.001
_refine_ls_shift/su_mean 0.000
_refine_ls_structure_factor_coef Fsqd
_refine_ls_weighting_details 'calc w=1/[\s^2^(Fo^2^)+(0.1540P)^2^+38.6666P] where P=(Fo^2^+2Fc^2^)/3'
_refine_ls_weighting_scheme calc
_refine_ls_wR_factor_gt 0.3127
_refine_ls_wR_factor_ref 0.3381
_reflns_number_gt 6240
_reflns_number_total 10345
_reflns_threshold_expression >2sigma(I)
_cod_data_source_file c1cc11493j.txt
_cod_data_source_block 101222d
_cod_depositor_comments
;
The following automatic conversions were performed:

'_symmetry_cell_setting' value 'Orthorhombic' changed to
'orthorhombic' according to
/usr/data/users/saulius/automatic-downloads/retrospective/RSC/lib/dictionaries/cif_core.dic
dictionary named 'cif_core.dic' version 2.4.2 from 2011-04-26.

Automatic conversion script
Id: cif_fix_values 2281 2013-09-26 08:29:07Z andrius 
;
_cod_original_sg_symbol_H-M P2(1)2(1)2(1)
_cod_database_code 7112703

loop_
_symmetry_equiv_pos_as_xyz
'x, y, z'
'-x+1/2, -y, z+1/2'
'x+1/2, -y+1/2, -z'
'-x, y+1/2, -z+1/2'

loop_
_atom_site_label
_atom_site_type_symbol
_atom_site_fract_x
_atom_site_fract_y
_atom_site_fract_z
_atom_site_U_iso_or_equiv
_atom_site_adp_type
_atom_site_occupancy
_atom_site_symmetry_multiplicity
_atom_site_calc_flag
_atom_site_refinement_flags
Zn1 Zn 0.2845(3) 0.48214(11) 0.38178(3) 0.0403(4) Uani 1 1 d .
Zn2 Zn 0.7866(3) 0.83760(11) 0.44014(4) 0.0489(5) Uani 1 1 d .
F1 F -0.0870(12) 0.6550(6) 0.30438(18) 0.054(2) Uani 1 1 d .
F2 F -0.1305(14) 0.7559(7) 0.2616(2) 0.067(3) Uani 1 1 d .
F3 F 0.1531(14) 0.8251(7) 0.2377(2) 0.070(3) Uani 1 1 d .
F4 F 0.4880(15) 0.7973(7) 0.2571(2) 0.067(3) Uani 1 1 d .
F5 F 0.5288(14) 0.7002(7) 0.2997(2) 0.065(3) Uani 1 1 d .
F6 F 0.5279(14) 0.2475(7) 0.3083(2) 0.073(3) Uani 1 1 d .
F7 F 0.4866(18) 0.1305(8) 0.2692(3) 0.088(4) Uani 1 1 d .
F8 F 0.1651(18) 0.0646(7) 0.2587(2) 0.083(4) Uani 1 1 d .
F9 F -0.1260(18) 0.1167(8) 0.2889(3) 0.091(4) Uani 1 1 d .
F10 F -0.0863(15) 0.2289(8) 0.3260(3) 0.077(3) Uani 1 1 d .
F11 F 1.0178(16) 0.8846(8) 0.3313(2) 0.077(3) Uani 1 1 d .
F12 F 0.9480(16) 0.9264(7) 0.2792(2) 0.072(3) Uani 1 1 d .
F13 F 0.620(2) 0.9628(8) 0.2631(2) 0.093(4) Uani 1 1 d .
F14 F 0.3392(18) 0.9627(8) 0.2998(3) 0.090(4) Uani 1 1 d .
F15 F 0.4082(14) 0.9276(6) 0.3520(2) 0.066(3) Uani 1 1 d .
F16 F 0.441(2) 1.1312(9) 0.4666(3) 0.088(4) Uani 1 1 d .
F17 F 0.391(2) 1.2910(9) 0.4738(3) 0.105(5) Uani 1 1 d .
F18 F 0.694(3) 1.3918(7) 0.4731(3) 0.120(6) Uani 1 1 d .
F19 F 1.021(3) 1.3188(10) 0.4664(3) 0.123(6) Uani 1 1 d .
F20 F 1.055(2) 1.1479(9) 0.4591(3) 0.095(4) Uani 1 1 d .
N1 N 0.2514(16) 0.4674(7) 0.3405(2) 0.040(3) Uani 1 1 d .
N2 N 0.3308(17) 0.6057(8) 0.3759(2) 0.042(3) Uani 1 1 d .
N3 N 0.278(2) 0.3546(8) 0.3850(3) 0.050(3) Uani 1 1 d .
N4 N 0.759(2) 0.9450(8) 0.4177(3) 0.056(4) Uani 1 1 d .
N5 N 0.832(2) 0.7756(9) 0.4052(3) 0.059(4) Uani 1 1 d .
N6 N 0.780(2) 0.9031(8) 0.4748(2) 0.053(3) Uani 1 1 d .
O1 O 0.4254(18) 0.6431(7) 0.4188(3) 0.062(3) Uani 1 1 d .
O2 O 0.4883(18) 0.4825(9) 0.4132(3) 0.072(4) Uani 1 1 d .
H2C H 0.4842 0.5353 0.4137 0.086 Uiso 1 1 d R
H2D H 0.5827 0.4679 0.4049 0.086 Uiso 1 1 d R
O3 O 0.0654(17) 0.4946(8) 0.4060(3) 0.064(3) Uani 1 1 d .
H3C H 0.0269 0.5421 0.4109 0.077 Uiso 1 1 d R
H3D H -0.0216 0.4666 0.3998 0.077 Uiso 1 1 d R
O4 O 0.938(2) 0.6492(9) 0.4217(3) 0.072(4) Uani 1 1 d .
O5 O 0.991(2) 0.7645(10) 0.4596(3) 0.084(5) Uani 1 1 d .
H5C H 0.9975 0.7283 0.4470 0.101 Uiso 1 1 d R
H5D H 1.0947 0.7834 0.4627 0.101 Uiso 1 1 d R
O6 O 0.566(2) 0.7689(10) 0.4502(3) 0.084(5) Uani 1 1 d .
H6C H 0.5242 0.7303 0.4402 0.101 Uiso 1 1 d R
H6D H 0.4792 0.7923 0.4583 0.101 Uiso 1 1 d R
O7 O 0.781(2) 0.4079(9) 0.3873(3) 0.091(4) Uani 1 1 d .
H7 H 0.7460 0.4262 0.3726 0.109 Uiso 1 1 calc R
O8 O 0.674(3) 0.4820(14) 0.3395(5) 0.139(8) Uani 1 1 d .
H8 H 0.5655 0.4781 0.3397 0.167 Uiso 1 1 calc R
O9 O 0.207(5) 0.920(2) 0.4285(7) 0.204(13) Uani 1 1 d .
H9 H 0.1113 0.9244 0.4363 0.245 Uiso 1 1 calc R
O10 O 0.278(3) 0.8446(15) 0.4767(6) 0.176(11) Uani 1 1 d .
H10 H 0.2817 0.8681 0.4619 0.211 Uiso 1 1 calc R
C1 C 0.242(2) 0.5292(10) 0.3222(3) 0.045(4) Uani 1 1 d .
C2 C 0.206(2) 0.4951(9) 0.2945(3) 0.044(3) Uani 1 1 d .
H2 H 0.1877 0.5250 0.2785 0.053 Uiso 1 1 calc R
C3 C 0.205(2) 0.4127(10) 0.2974(3) 0.046(4) Uani 1 1 d .
H3 H 0.1894 0.3743 0.2835 0.055 Uiso 1 1 calc R
C4 C 0.232(2) 0.3928(9) 0.3265(3) 0.043(4) Uani 1 1 d .
C5 C 0.252(2) 0.6156(9) 0.3282(3) 0.038(4) Uani 1 1 d .
C6 C 0.297(2) 0.6505(9) 0.3523(3) 0.041(3) Uani 1 1 d .
C7 C 0.304(3) 0.7385(11) 0.3581(3) 0.054(4) Uani 1 1 d .
H7A H 0.2868 0.7811 0.3456 0.065 Uiso 1 1 calc R
C8 C 0.339(2) 0.7481(11) 0.3850(3) 0.053(4) Uani 1 1 d .
H8A H 0.3435 0.7975 0.3948 0.064 Uiso 1 1 calc R
C9 C 0.370(2) 0.6617(11) 0.3956(3) 0.046(4) Uani 1 1 d .
C10 C 0.227(2) 0.6745(9) 0.3035(3) 0.043(4) Uani 1 1 d .
C11 C 0.057(2) 0.6863(11) 0.2951(4) 0.048(4) Uani 1 1 d .
C12 C 0.028(2) 0.7417(11) 0.2715(3) 0.046(4) Uani 1 1 d .
C13 C 0.175(2) 0.7790(11) 0.2588(3) 0.048(4) Uani 1 1 d .
C14 C 0.344(2) 0.7628(11) 0.2684(3) 0.048(4) Uani 1 1 d .
C15 C 0.365(2) 0.7116(11) 0.2919(3) 0.048(4) Uani 1 1 d .
C16 C 0.244(2) 0.3183(10) 0.3377(3) 0.051(4) Uani 1 1 d .
C17 C 0.257(2) 0.2939(9) 0.3658(3) 0.045(4) Uani 1 1 d .
C18 C 0.267(3) 0.2174(11) 0.3773(4) 0.061(5) Uani 1 1 d .
H18 H 0.2640 0.1666 0.3683 0.073 Uiso 1 1 calc R
C19 C 0.282(3) 0.2294(11) 0.4041(4) 0.059(5) Uani 1 1 d .
H19 H 0.2928 0.1881 0.4173 0.071 Uiso 1 1 calc R
C20 C 0.280(3) 0.3127(9) 0.4088(4) 0.055(4) Uani 1 1 d .
H20 H 0.2798 0.3373 0.4259 0.066 Uiso 1 1 calc R
C21 C 0.220(3) 0.2428(11) 0.3183(3) 0.053(4) Uani 1 1 d .
C22 C 0.357(3) 0.2138(11) 0.3037(4) 0.055(5) Uani 1 1 d .
C23 C 0.334(3) 0.1492(14) 0.2835(4) 0.066(6) Uani 1 1 d .
C24 C 0.177(3) 0.1227(12) 0.2779(4) 0.061(5) Uani 1 1 d .
C25 C 0.034(3) 0.1490(13) 0.2919(4) 0.064(5) Uani 1 1 d .
C26 C 0.060(3) 0.2077(12) 0.3129(4) 0.056(5) Uani 1 1 d .
C27 C 0.741(3) 0.9535(10) 0.3915(3) 0.056(5) Uani 1 1 d .
C28 C 0.741(3) 1.0369(10) 0.3824(4) 0.063(5) Uani 1 1 d .
H28 H 0.7413 1.0573 0.3647 0.076 Uiso 1 1 calc R
C29 C 0.741(3) 1.0802(10) 0.4068(3) 0.061(5) Uani 1 1 d .
H29 H 0.7331 1.1378 0.4082 0.074 Uiso 1 1 calc R
C30 C 0.755(3) 1.0273(10) 0.4287(3) 0.058(5) Uani 1 1 d .
C31 C 0.754(3) 0.8848(10) 0.3728(3) 0.057(5) Uani 1 1 d .
C32 C 0.785(3) 0.8031(9) 0.3793(3) 0.048(4) Uani 1 1 d .
C33 C 0.801(3) 0.7366(10) 0.3605(3) 0.050(4) Uani 1 1 d .
H33 H 0.7829 0.7409 0.3417 0.060 Uiso 1 1 calc R
C34 C 0.844(2) 0.6685(12) 0.3733(3) 0.056(5) Uani 1 1 d .
H34 H 0.8455 0.6147 0.3664 0.067 Uiso 1 1 calc R
C35 C 0.891(3) 0.6951(11) 0.4015(4) 0.060(5) Uani 1 1 d .
C36 C 0.710(3) 0.9047(10) 0.3439(3) 0.054(4) Uani 1 1 d .
C37 C 0.837(3) 0.9043(10) 0.3229(4) 0.054(5) Uani 1 1 d .
C38 C 0.802(3) 0.9235(10) 0.2965(4) 0.055(5) Uani 1 1 d .
C39 C 0.645(3) 0.9463(11) 0.2896(4) 0.054(5) Uani 1 1 d .
C40 C 0.514(3) 0.9417(11) 0.3071(4) 0.061(5) Uani 1 1 d .
C41 C 0.550(3) 0.9208(11) 0.3347(3) 0.052(5) Uani 1 1 d .
C42 C 0.758(3) 1.0432(10) 0.4565(3) 0.059(5) Uani 1 1 d .
C43 C 0.772(3) 0.9913(10) 0.4775(3) 0.056(4) Uani 1 1 d .
C44 C 0.764(3) 1.0106(11) 0.5067(3) 0.059(5) Uani 1 1 d .
H44 H 0.7596 1.0632 0.5145 0.070 Uiso 1 1 calc R
C45 C 0.765(3) 0.9374(11) 0.5202(3) 0.065(5) Uani 1 1 d .
H45 H 0.7560 0.9307 0.5390 0.077 Uiso 1 1 calc R
C46 C 0.783(3) 0.8728(10) 0.5008(3) 0.057(4) Uani 1 1 d .
H46 H 0.7945 0.8168 0.5052 0.068 Uiso 1 1 calc R
C47 C 0.744(3) 1.1381(11) 0.4629(3) 0.066(6) Uani 1 1 d .
C48 C 0.577(4) 1.1726(14) 0.4666(4) 0.069(6) Uani 1 1 d .
C49 C 0.563(4) 1.2577(15) 0.4698(4) 0.080(7) Uani 1 1 d .
C50 C 0.716(5) 1.3047(13) 0.4686(4) 0.082(7) Uani 1 1 d .
C51 C 0.885(4) 1.2705(15) 0.4674(5) 0.081(7) Uani 1 1 d .
C52 C 0.898(4) 1.1857(13) 0.4621(4) 0.072(6) Uani 1 1 d .
C53 C 0.765(4) 0.3210(13) 0.3874(5) 0.101(8) Uani 1 1 d .
H53A H 0.8528 0.2976 0.3994 0.151 Uiso 1 1 calc R
H53B H 0.7836 0.3001 0.3693 0.151 Uiso 1 1 calc R
H53C H 0.6483 0.3058 0.3936 0.151 Uiso 1 1 calc R
C54 C 0.732(4) 0.458(2) 0.3170(6) 0.125(11) Uani 1 1 d .
H54A H 0.6988 0.4971 0.3031 0.187 Uiso 1 1 calc R
H54B H 0.6828 0.4046 0.3128 0.187 Uiso 1 1 calc R
H54C H 0.8597 0.4540 0.3178 0.187 Uiso 1 1 calc R
C55 C 0.235(5) 0.985(2) 0.4135(8) 0.156(15) Uani 1 1 d .
H55A H 0.1858 1.0329 0.4222 0.233 Uiso 1 1 calc R
H55B H 0.1798 0.9773 0.3960 0.233 Uiso 1 1 calc R
H55C H 0.3612 0.9926 0.4110 0.233 Uiso 1 1 calc R
C56 C 0.264(6) 0.906(3) 0.4983(9) 0.20(2) Uani 1 1 d .
H56A H 0.2906 0.8809 0.5155 0.307 Uiso 1 1 calc R
H56B H 0.1445 0.9281 0.4988 0.307 Uiso 1 1 calc R
H56C H 0.3461 0.9507 0.4949 0.307 Uiso 1 1 calc R

loop_
_atom_site_aniso_label
_atom_site_aniso_U_11
_atom_site_aniso_U_22
_atom_site_aniso_U_33
_atom_site_aniso_U_23
_atom_site_aniso_U_13
_atom_site_aniso_U_12
Zn1 0.0446(10) 0.0411(9) 0.0351(8) -0.0008(7) -0.0011(8) 0.0010(8)
Zn2 0.0663(12) 0.0353(9) 0.0451(9) -0.0014(8) -0.0051(10) 0.0054(10)
F1 0.042(6) 0.062(6) 0.057(5) 0.006(5) 0.008(4) -0.015(5)
F2 0.053(7) 0.087(8) 0.063(6) -0.004(6) -0.015(5) 0.018(6)
F3 0.074(8) 0.081(8) 0.056(6) 0.010(6) -0.007(5) 0.014(6)
F4 0.066(7) 0.065(7) 0.069(7) 0.019(6) 0.002(6) 0.007(6)
F5 0.046(6) 0.063(7) 0.086(7) 0.027(6) -0.020(5) -0.008(5)
F6 0.052(7) 0.068(7) 0.099(8) -0.014(7) 0.014(6) 0.003(6)
F7 0.075(9) 0.080(9) 0.110(9) -0.030(8) 0.006(8) 0.013(7)
F8 0.114(11) 0.061(7) 0.074(7) -0.031(6) -0.010(7) 0.005(6)
F9 0.080(9) 0.071(8) 0.121(10) -0.006(8) -0.020(8) -0.024(7)
F10 0.054(7) 0.078(8) 0.099(8) -0.012(7) -0.002(6) -0.007(6)
F11 0.064(8) 0.074(8) 0.092(8) 0.018(7) 0.007(6) -0.002(6)
F12 0.090(9) 0.054(7) 0.071(7) 0.000(6) 0.040(6) 0.005(6)
F13 0.152(12) 0.068(8) 0.058(7) 0.010(6) 0.011(7) -0.010(8)
F14 0.101(11) 0.075(8) 0.094(8) 0.020(7) -0.028(7) 0.013(7)
F15 0.056(7) 0.053(6) 0.091(8) 0.010(6) 0.003(6) 0.009(5)
F16 0.106(11) 0.083(10) 0.076(8) 0.010(7) -0.006(8) 0.028(9)
F17 0.139(13) 0.092(10) 0.083(9) -0.008(8) 0.006(9) 0.029(10)
F18 0.219(19) 0.045(6) 0.095(8) -0.022(6) -0.010(11) 0.019(10)
F19 0.170(16) 0.082(10) 0.119(12) 0.006(9) -0.001(11) -0.046(11)
F20 0.121(12) 0.063(8) 0.101(10) -0.011(7) 0.001(9) -0.028(8)
N1 0.042(9) 0.043(7) 0.036(6) -0.005(6) 0.001(5) 0.001(6)
N2 0.042(8) 0.045(7) 0.039(7) -0.008(6) -0.003(5) -0.003(6)
N3 0.052(8) 0.052(8) 0.047(7) -0.003(6) -0.006(7) 0.006(7)
N4 0.083(12) 0.039(7) 0.046(8) -0.002(6) 0.000(8) -0.003(8)
N5 0.082(12) 0.041(8) 0.054(8) -0.010(7) 0.006(7) 0.004(7)
N6 0.075(10) 0.040(7) 0.044(7) 0.011(6) 0.000(8) -0.002(8)
O1 0.076(9) 0.050(8) 0.059(8) -0.018(6) -0.024(7) -0.013(6)
O2 0.075(9) 0.067(9) 0.073(8) -0.009(8) -0.026(7) 0.021(7)
O3 0.057(8) 0.053(8) 0.081(9) -0.005(7) 0.011(6) -0.006(6)
O4 0.098(11) 0.066(9) 0.052(7) -0.003(7) -0.010(7) 0.006(8)
O5 0.072(10) 0.091(11) 0.088(10) -0.021(9) -0.032(8) 0.039(8)
O6 0.090(11) 0.089(11) 0.074(9) -0.046(8) 0.029(8) -0.009(9)
O7 0.080(10) 0.069(9) 0.123(12) -0.015(9) -0.009(10) 0.000(8)
O8 0.140(19) 0.124(17) 0.152(18) -0.008(16) 0.006(15) 0.011(15)
O9 0.19(3) 0.19(3) 0.23(3) -0.03(3) 0.05(3) 0.02(3)
O10 0.112(17) 0.155(19) 0.26(3) -0.08(2) 0.028(19) 0.035(17)
C1 0.039(10) 0.046(9) 0.049(8) 0.001(8) -0.001(7) 0.002(7)
C2 0.057(9) 0.035(8) 0.040(7) -0.001(6) -0.001(8) -0.001(8)
C3 0.053(10) 0.049(9) 0.036(7) -0.007(7) 0.002(8) 0.005(9)
C4 0.044(10) 0.038(8) 0.046(8) 0.000(7) -0.002(8) 0.006(7)
C5 0.037(11) 0.036(8) 0.041(7) -0.002(6) 0.002(7) 0.006(6)
C6 0.034(8) 0.042(8) 0.046(8) -0.001(7) 0.003(7) 0.001(8)
C7 0.057(11) 0.052(10) 0.053(10) -0.005(8) 0.000(9) 0.003(9)
C8 0.063(12) 0.047(10) 0.050(10) -0.012(8) 0.004(8) -0.006(8)
C9 0.059(10) 0.039(9) 0.041(9) -0.010(8) 0.004(8) -0.007(8)
C10 0.038(9) 0.043(8) 0.050(8) 0.002(7) 0.000(8) 0.002(8)
C11 0.043(11) 0.048(10) 0.053(10) -0.006(8) 0.005(8) 0.008(8)
C12 0.036(9) 0.049(10) 0.052(9) -0.013(8) -0.005(8) 0.010(8)
C13 0.040(12) 0.059(11) 0.046(9) 0.005(8) 0.005(7) 0.001(8)
C14 0.044(11) 0.053(10) 0.046(9) 0.011(8) 0.001(8) 0.006(8)
C15 0.044(11) 0.051(10) 0.050(10) 0.005(8) 0.001(8) 0.006(8)
C16 0.052(12) 0.046(9) 0.056(9) 0.005(8) -0.002(8) 0.002(8)
C17 0.045(11) 0.044(9) 0.046(8) 0.003(7) -0.002(7) 0.001(7)
C18 0.059(12) 0.052(10) 0.070(12) 0.001(9) -0.004(10) 0.006(9)
C19 0.063(11) 0.055(10) 0.059(10) 0.007(8) 0.008(10) 0.014(10)
C20 0.063(11) 0.039(9) 0.062(10) 0.013(8) 0.001(10) 0.015(9)
C21 0.049(10) 0.053(9) 0.058(10) -0.004(8) -0.005(9) 0.002(10)
C22 0.056(12) 0.048(10) 0.060(11) -0.003(9) -0.004(9) 0.000(9)
C23 0.064(15) 0.064(13) 0.070(12) -0.003(11) -0.004(10) 0.005(11)
C24 0.062(15) 0.051(11) 0.069(12) -0.007(10) -0.001(10) -0.003(9)
C25 0.061(13) 0.058(12) 0.072(13) -0.007(11) -0.009(10) -0.003(10)
C26 0.054(13) 0.052(11) 0.062(11) -0.001(10) 0.000(9) 0.002(9)
C27 0.081(15) 0.040(8) 0.049(9) -0.008(7) 0.000(9) 0.006(9)
C28 0.085(15) 0.045(9) 0.059(10) -0.005(9) 0.001(11) -0.004(9)
C29 0.094(17) 0.034(8) 0.056(10) -0.001(8) -0.004(10) -0.002(10)
C30 0.088(15) 0.037(9) 0.049(9) -0.004(8) -0.004(9) -0.005(10)
C31 0.077(15) 0.039(9) 0.055(9) -0.005(7) 0.003(9) -0.006(9)
C32 0.064(10) 0.038(8) 0.043(8) -0.009(7) 0.008(9) -0.001(8)
C33 0.063(11) 0.042(9) 0.045(8) -0.012(8) 0.002(9) -0.004(9)
C34 0.073(13) 0.044(10) 0.051(9) -0.013(9) 0.007(8) -0.001(9)
C35 0.073(13) 0.045(10) 0.062(12) -0.010(10) 0.000(10) -0.003(9)
C36 0.074(13) 0.040(9) 0.050(9) -0.005(7) 0.009(10) -0.004(10)
C37 0.074(14) 0.036(9) 0.052(10) 0.004(8) 0.010(9) -0.002(8)
C38 0.082(15) 0.031(8) 0.053(10) 0.000(8) 0.018(11) 0.010(10)
C39 0.079(15) 0.031(9) 0.051(11) 0.012(8) -0.001(10) -0.012(9)
C40 0.074(14) 0.046(11) 0.062(12) 0.018(9) -0.005(11) 0.003(9)
C41 0.072(14) 0.037(10) 0.046(10) 0.004(8) 0.006(9) 0.001(9)
C42 0.088(16) 0.038(9) 0.050(9) -0.006(7) -0.008(10) -0.006(10)
C43 0.084(13) 0.037(8) 0.046(8) 0.001(7) -0.004(9) -0.007(10)
C44 0.087(14) 0.048(9) 0.040(8) -0.005(8) -0.008(9) -0.001(10)
C45 0.092(16) 0.058(11) 0.044(9) -0.002(8) -0.005(10) -0.001(11)
C46 0.085(13) 0.037(8) 0.047(9) 0.001(7) -0.008(10) 0.004(10)
C47 0.104(19) 0.046(10) 0.048(9) -0.009(8) -0.007(11) -0.008(12)
C48 0.11(2) 0.048(13) 0.049(11) -0.005(10) -0.013(12) 0.002(13)
C49 0.12(2) 0.060(14) 0.057(13) 0.006(11) -0.017(13) 0.007(15)
C50 0.13(2) 0.057(12) 0.062(12) -0.009(10) -0.007(15) -0.005(17)
C51 0.13(2) 0.054(14) 0.063(14) 0.000(11) -0.008(14) -0.017(16)
C52 0.106(19) 0.048(13) 0.062(13) -0.003(10) -0.008(12) -0.010(13)
C53 0.11(2) 0.063(13) 0.13(2) -0.025(14) 0.022(17) -0.011(14)
C54 0.09(2) 0.14(3) 0.14(2) -0.02(2) 0.059(19) -0.019(19)
C55 0.16(3) 0.10(2) 0.21(4) 0.00(3) 0.06(3) -0.04(2)
C56 0.16(4) 0.17(4) 0.28(5) -0.08(4) 0.03(4) 0.00(4)

loop_
_atom_type_symbol
_atom_type_description
_atom_type_scat_dispersion_real
_atom_type_scat_dispersion_imag
_atom_type_scat_source
C C 0.0033 0.0016 'International Tables Vol C Tables 4.2.6.8 and 6.1.1.4'
H H 0.0000 0.0000 'International Tables Vol C Tables 4.2.6.8 and 6.1.1.4'
N N 0.0061 0.0033 'International Tables Vol C Tables 4.2.6.8 and 6.1.1.4'
O O 0.0106 0.0060 'International Tables Vol C Tables 4.2.6.8 and 6.1.1.4'
F F 0.0171 0.0103 'International Tables Vol C Tables 4.2.6.8 and 6.1.1.4'
Zn Zn 0.2839 1.4301 'International Tables Vol C Tables 4.2.6.8 and 6.1.1.4'

loop_
_geom_angle_atom_site_label_1
_geom_angle_atom_site_label_2
_geom_angle_atom_site_label_3
_geom_angle
N2 Zn1 O3 97.1(5)
N2 Zn1 N1 89.6(5)
O3 Zn1 N1 119.2(5)
N2 Zn1 N3 170.8(6)
O3 Zn1 N3 91.9(6)
N1 Zn1 N3 87.6(5)
N2 Zn1 O2 88.8(5)
O3 Zn1 O2 98.9(5)
N1 Zn1 O2 141.7(5)
N3 Zn1 O2 88.0(5)
N6 Zn2 N5 171.6(7)
N6 Zn2 O6 93.3(6)
N5 Zn2 O6 94.3(6)
N6 Zn2 N4 90.6(5)
N5 Zn2 N4 88.8(6)
O6 Zn2 N4 119.8(7)
N6 Zn2 O5 86.0(6)
N5 Zn2 O5 89.1(6)
O6 Zn2 O5 100.0(6)
N4 Zn2 O5 140.1(7)
C1 N1 C4 107.8(11)
C1 N1 Zn1 125.5(9)
C4 N1 Zn1 126.8(10)
C9 N2 C6 106.7(13)
C9 N2 Zn1 125.7(10)
C6 N2 Zn1 126.6(10)
C20 N3 C17 103.9(13)
C20 N3 Zn1 124.4(11)
C17 N3 Zn1 131.5(10)
C27 N4 C30 106.0(13)
C27 N4 Zn2 128.8(11)
C30 N4 Zn2 125.2(10)
C35 N5 C32 105.2(14)
C35 N5 Zn2 129.1(13)
C32 N5 Zn2 125.1(11)
C46 N6 C43 105.7(12)
C46 N6 Zn2 127.2(11)
C43 N6 Zn2 127.1(10)
Zn1 O2 H2C 89.8
Zn1 O2 H2D 104.4
H2C O2 H2D 108.7
Zn1 O3 H3C 121.7
Zn1 O3 H3D 111.0
H3C O3 H3D 108.4
Zn2 O5 H5C 95.4
Zn2 O5 H5D 122.4
H5C O5 H5D 108.8
Zn2 O6 H6C 123.3
Zn2 O6 H6D 119.3
H6C O6 H6D 108.4
C53 O7 H7 109.5
C54 O8 H8 109.5
C55 O9 H9 109.5
C56 O10 H10 109.5
N1 C1 C5 125.7(13)
N1 C1 C2 110.3(12)
C5 C1 C2 123.9(13)
C3 C2 C1 105.7(13)
C3 C2 H2 127.1
C1 C2 H2 127.1
C2 C3 C4 108.5(13)
C2 C3 H3 125.7
C4 C3 H3 125.7
C16 C4 N1 125.0(14)
C16 C4 C3 127.3(15)
N1 C4 C3 107.6(12)
C6 C5 C1 126.8(14)
C6 C5 C10 117.4(13)
C1 C5 C10 115.5(12)
C5 C6 N2 123.9(13)
C5 C6 C7 125.9(14)
N2 C6 C7 109.9(13)
C8 C7 C6 108.1(16)
C8 C7 H7A 126.0
C6 C7 H7A 126.0
C7 C8 C9 105.2(15)
C7 C8 H8A 127.4
C9 C8 H8A 127.4
O1 C9 N2 124.4(15)
O1 C9 C8 126.1(15)
N2 C9 C8 109.5(14)
C15 C10 C11 123.0(15)
C15 C10 C5 121.3(15)
C11 C10 C5 115.8(14)
F1 C11 C10 129.5(16)
F1 C11 C12 113.1(15)
C10 C11 C12 117.4(16)
F2 C12 C13 118.5(16)
F2 C12 C11 122.1(16)
C13 C12 C11 119.4(15)
F3 C13 C14 120.1(15)
F3 C13 C12 120.4(15)
C14 C13 C12 119.4(15)
F4 C14 C13 121.6(14)
F4 C14 C15 119.4(15)
C13 C14 C15 118.9(15)
F5 C15 C10 123.2(15)
F5 C15 C14 114.9(15)
C10 C15 C14 121.8(16)
C4 C16 C17 130.5(15)
C4 C16 C21 116.6(14)
C17 C16 C21 112.5(13)
C18 C17 N3 111.0(14)
C18 C17 C16 130.5(16)
N3 C17 C16 118.3(14)
C19 C18 C17 106.3(16)
C19 C18 H18 126.8
C17 C18 H18 126.8
C18 C19 C20 107.8(16)
C18 C19 H19 126.1
C20 C19 H19 126.1
N3 C20 C19 110.4(16)
N3 C20 H20 124.8
C19 C20 H20 124.8
C22 C21 C26 115.6(16)
C22 C21 C16 120.8(17)
C26 C21 C16 123.3(17)
C21 C22 F6 118.7(16)
C21 C22 C23 121.9(18)
F6 C22 C23 119.4(16)
C24 C23 F7 125.5(19)
C24 C23 C22 119.6(19)
F7 C23 C22 114.2(18)
C23 C24 F8 116.7(18)
C23 C24 C25 121.4(19)
F8 C24 C25 121.7(19)
F9 C25 C24 123.3(19)
F9 C25 C26 118.2(19)
C24 C25 C26 118.0(19)
F10 C26 C21 122.4(17)
F10 C26 C25 114.5(17)
C21 C26 C25 123.1(18)
N4 C27 C28 114.2(14)
N4 C27 C31 122.9(15)
C28 C27 C31 121.9(15)
C29 C28 C27 102.0(15)
C29 C28 H28 129.0
C27 C28 H28 129.0
C30 C29 C28 111.2(14)
C30 C29 H29 124.4
C28 C29 H29 124.4
C29 C30 C42 130.8(15)
C29 C30 N4 106.3(13)
C42 C30 N4 122.9(14)
C32 C31 C27 126.7(15)
C32 C31 C36 117.8(14)
C27 C31 C36 115.1(14)
C31 C32 N5 124.2(14)
C31 C32 C33 125.7(15)
N5 C32 C33 109.4(13)
C34 C33 C32 109.8(15)
C34 C33 H33 125.1
C32 C33 H33 125.1
C33 C34 C35 105.4(15)
C33 C34 H34 127.3
C35 C34 H34 127.3
O4 C35 N5 121.8(16)
O4 C35 C34 127.9(16)
N5 C35 C34 108.5(17)
C41 C36 C37 111.7(16)
C41 C36 C31 125.4(18)
C37 C36 C31 122.8(19)
C38 C37 C36 124.7(19)
C38 C37 F11 119.8(17)
C36 C37 F11 115.4(16)
C39 C38 C37 119.4(18)
C39 C38 F12 123.9(17)
C37 C38 F12 116(2)
C38 C39 C40 120.5(18)
C38 C39 F13 116.2(18)
C40 C39 F13 123(2)
C39 C40 F14 121.7(18)
C39 C40 C41 119(2)
F14 C40 C41 118.6(18)
C36 C41 F15 121.0(16)
C36 C41 C40 123.5(18)
F15 C41 C40 115.2(18)
C43 C42 C30 130.2(15)
C43 C42 C47 117.6(14)
C30 C42 C47 112.2(14)
C42 C43 N6 123.8(14)
C42 C43 C44 128.3(15)
N6 C43 C44 107.6(13)
C45 C44 C43 107.1(15)
C45 C44 H44 126.5
C43 C44 H44 126.5
C44 C45 C46 108.1(14)
C44 C45 H45 125.9
C46 C45 H45 125.9
N6 C46 C45 111.3(14)
N6 C46 H46 124.4
C45 C46 H46 124.4
C48 C47 C52 123(2)
C48 C47 C42 118(2)
C52 C47 C42 119(2)
F16 C48 C49 119(3)
F16 C48 C47 123(2)
C49 C48 C47 119(3)
C50 C49 C48 118(3)
C50 C49 F17 124(2)
C48 C49 F17 118(3)
C49 C50 C51 123(2)
C49 C50 F18 116(3)
C51 C50 F18 120(2)
F19 C51 C50 119(2)
F19 C51 C52 122(3)
C50 C51 C52 117(2)
F20 C52 C47 119.2(19)
F20 C52 C51 122(2)
C47 C52 C51 119(3)
O7 C53 H53A 109.5
O7 C53 H53B 109.5
H53A C53 H53B 109.5
O7 C53 H53C 109.5
H53A C53 H53C 109.5
H53B C53 H53C 109.5
O8 C54 H54A 109.5
O8 C54 H54B 109.5
H54A C54 H54B 109.5
O8 C54 H54C 109.5
H54A C54 H54C 109.5
H54B C54 H54C 109.5
O9 C55 H55A 109.5
O9 C55 H55B 109.5
H55A C55 H55B 109.5
O9 C55 H55C 109.5
H55A C55 H55C 109.5
H55B C55 H55C 109.5
O10 C56 H56A 109.5
O10 C56 H56B 109.5
H56A C56 H56B 109.5
O10 C56 H56C 109.5
H56A C56 H56C 109.5
H56B C56 H56C 109.5

loop_
_geom_bond_atom_site_label_1
_geom_bond_atom_site_label_2
_geom_bond_distance
Zn1 N2 2.039(13)
Zn1 O3 2.040(12)
Zn1 N1 2.053(11)
Zn1 N3 2.060(13)
Zn1 O2 2.170(11)
Zn2 N6 2.002(13)
Zn2 N5 2.012(14)
Zn2 O6 2.054(16)
Zn2 N4 2.061(13)
Zn2 O5 2.155(13)
F1 C11 1.28(2)
F2 C12 1.303(19)
F3 C13 1.283(19)
F4 C14 1.33(2)
F5 C15 1.30(2)
F6 C22 1.41(2)
F7 C23 1.38(2)
F8 C24 1.33(2)
F9 C25 1.32(2)
F10 C26 1.32(2)
F11 C37 1.45(2)
F12 C38 1.38(2)
F13 C39 1.34(2)
F14 C40 1.40(2)
F15 C41 1.36(2)
F16 C48 1.22(3)
F17 C49 1.41(3)
F18 C50 1.43(2)
F19 C51 1.28(3)
F20 C52 1.33(3)
N1 C1 1.342(19)
N1 C4 1.389(19)
N2 C9 1.355(19)
N2 C6 1.383(19)
N3 C20 1.34(2)
N3 C17 1.364(19)
N4 C27 1.30(2)
N4 C30 1.43(2)
N5 C35 1.38(2)
N5 C32 1.39(2)
N6 C46 1.363(19)
N6 C43 1.43(2)
O1 C9 1.249(19)
O2 H2C 0.8501
O2 H2D 0.8500
O3 H3C 0.8500
O3 H3D 0.8501
O4 C35 1.28(2)
O5 H5C 0.8501
O5 H5D 0.8500
O6 H6C 0.8502
O6 H6D 0.8498
O7 C53 1.40(2)
O7 H7 0.8200
O8 C54 1.25(3)
O8 H8 0.8200
O9 C55 1.30(4)
O9 H9 0.8200
O10 C56 1.46(4)
O10 H10 0.8200
C1 C5 1.42(2)
C1 C2 1.49(2)
C2 C3 1.33(2)
C2 H2 0.9300
C3 C4 1.48(2)
C3 H3 0.9300
C4 C16 1.32(2)
C5 C6 1.36(2)
C5 C10 1.55(2)
C6 C7 1.44(2)
C7 C8 1.35(2)
C7 H7A 0.9300
C8 C9 1.50(3)
C8 H8A 0.9300
C10 C15 1.32(2)
C10 C11 1.36(2)
C11 C12 1.48(2)
C12 C13 1.40(2)
C13 C14 1.38(2)
C14 C15 1.42(2)
C16 C17 1.44(2)
C16 C21 1.55(2)
C17 C18 1.36(2)
C18 C19 1.33(2)
C18 H18 0.9300
C19 C20 1.36(2)
C19 H19 0.9300
C20 H20 0.9300
C21 C22 1.33(3)
C21 C26 1.35(3)
C22 C23 1.44(3)
C23 C24 1.28(3)
C24 C25 1.35(3)
C25 C26 1.41(3)
C27 C28 1.41(2)
C27 C31 1.44(2)
C28 C29 1.38(2)
C28 H28 0.9300
C29 C30 1.37(2)
C29 H29 0.9300
C30 C42 1.39(2)
C31 C32 1.37(2)
C31 C36 1.49(2)
C32 C33 1.42(2)
C33 C34 1.31(2)
C33 H33 0.9300
C34 C35 1.49(3)
C34 H34 0.9300
C36 C41 1.31(3)
C36 C37 1.41(3)
C37 C38 1.36(2)
C38 C39 1.28(3)
C39 C40 1.31(3)
C40 C41 1.42(2)
C42 C43 1.33(2)
C42 C47 1.56(2)
C43 C44 1.46(2)
C44 C45 1.35(2)
C44 H44 0.9300
C45 C46 1.42(2)
C45 H45 0.9300
C46 H46 0.9300
C47 C48 1.39(3)
C47 C52 1.39(3)
C48 C49 1.38(3)
C49 C50 1.38(4)
C50 C51 1.39(4)
C51 C52 1.39(3)
C53 H53A 0.9600
C53 H53B 0.9600
C53 H53C 0.9600
C54 H54A 0.9600
C54 H54B 0.9600
C54 H54C 0.9600
C55 H55A 0.9600
C55 H55B 0.9600
C55 H55C 0.9600
C56 H56A 0.9600
C56 H56B 0.9600
C56 H56C 0.9600

loop_
_geom_torsion_atom_site_label_1
_geom_torsion_atom_site_label_2
_geom_torsion_atom_site_label_3
_geom_torsion_atom_site_label_4
_geom_torsion
N2 Zn1 N1 C1 -8.8(13)
O3 Zn1 N1 C1 89.2(13)
N3 Zn1 N1 C1 -180.0(13)
O2 Zn1 N1 C1 -96.3(14)
N2 Zn1 N1 C4 172.2(13)
O3 Zn1 N1 C4 -89.8(13)
N3 Zn1 N1 C4 1.0(13)
O2 Zn1 N1 C4 84.7(15)
O3 Zn1 N2 C9 61.9(14)
N1 Zn1 N2 C9 -178.6(13)
N3 Zn1 N2 C9 -107(3)
O2 Zn1 N2 C9 -36.9(13)
O3 Zn1 N2 C6 -105.5(13)
N1 Zn1 N2 C6 13.9(13)
N3 Zn1 N2 C6 86(3)
O2 Zn1 N2 C6 155.7(13)
N2 Zn1 N3 C20 113(3)
O3 Zn1 N3 C20 -55.8(15)
N1 Zn1 N3 C20 -174.9(15)
O2 Zn1 N3 C20 43.1(15)
N2 Zn1 N3 C17 -73(4)
O3 Zn1 N3 C17 118.7(16)
N1 Zn1 N3 C17 -0.5(15)
O2 Zn1 N3 C17 -142.5(16)
N6 Zn2 N4 C27 -175.6(19)
N5 Zn2 N4 C27 12.7(19)
O6 Zn2 N4 C27 -81.5(19)
O5 Zn2 N4 C27 99.9(19)
N6 Zn2 N4 C30 4.5(17)
N5 Zn2 N4 C30 -167.1(17)
O6 Zn2 N4 C30 98.6(16)
O5 Zn2 N4 C30 -80.0(18)
N6 Zn2 N5 C35 85(4)
O6 Zn2 N5 C35 -70.0(18)
N4 Zn2 N5 C35 170.2(18)
O5 Zn2 N5 C35 30.0(17)
N6 Zn2 N5 C32 -105(4)
O6 Zn2 N5 C32 99.8(15)
N4 Zn2 N5 C32 -20.0(15)
O5 Zn2 N5 C32 -160.2(15)
N5 Zn2 N6 C46 -98(4)
O6 Zn2 N6 C46 56.5(18)
N4 Zn2 N6 C46 176.5(18)
O5 Zn2 N6 C46 -43.3(17)
N5 Zn2 N6 C43 81(4)
O6 Zn2 N6 C43 -124.1(17)
N4 Zn2 N6 C43 -4.1(17)
O5 Zn2 N6 C43 136.1(17)
C4 N1 C1 C5 178.9(15)
Zn1 N1 C1 C5 0(2)
C4 N1 C1 C2 2.8(17)
Zn1 N1 C1 C2 -176.3(10)
N1 C1 C2 C3 -3.2(19)
C5 C1 C2 C3 -179.3(16)
C1 C2 C3 C4 2(2)
C1 N1 C4 C16 176.4(17)
Zn1 N1 C4 C16 -4(2)
C1 N1 C4 C3 -1.5(17)
Zn1 N1 C4 C3 177.7(11)
C2 C3 C4 C16 -178.4(18)
C2 C3 C4 N1 -1(2)
N1 C1 C5 C6 10(3)
C2 C1 C5 C6 -174.7(16)
N1 C1 C5 C10 -176.9(14)
C2 C1 C5 C10 -1(2)
C1 C5 C6 N2 -4(3)
C10 C5 C6 N2 -177.3(14)
C1 C5 C6 C7 -178.9(16)
C10 C5 C6 C7 8(2)
C9 N2 C6 C5 -179.6(16)
Zn1 N2 C6 C5 -10(2)
C9 N2 C6 C7 -4.1(18)
Zn1 N2 C6 C7 165.3(12)
C5 C6 C7 C8 174.8(16)
N2 C6 C7 C8 -1(2)
C6 C7 C8 C9 5(2)
C6 N2 C9 O1 -172.3(17)
Zn1 N2 C9 O1 18(2)
C6 N2 C9 C8 6.9(17)
Zn1 N2 C9 C8 -162.6(11)
C7 C8 C9 O1 171.8(18)
C7 C8 C9 N2 -7.4(19)
C6 C5 C10 C15 71(2)
C1 C5 C10 C15 -102.8(18)
C6 C5 C10 C11 -107.6(17)
C1 C5 C10 C11 78.4(18)
C15 C10 C11 F1 -179.9(18)
C5 C10 C11 F1 -1(3)
C15 C10 C11 C12 2(2)
C5 C10 C11 C12 -179.6(13)
F1 C11 C12 F2 0(2)
C10 C11 C12 F2 178.7(15)
F1 C11 C12 C13 -178.5(15)
C10 C11 C12 C13 0(2)
F2 C12 C13 F3 -1(2)
C11 C12 C13 F3 177.7(15)
F2 C12 C13 C14 -178.1(16)
C11 C12 C13 C14 1(2)
F3 C13 C14 F4 3(3)
C12 C13 C14 F4 -179.5(16)
F3 C13 C14 C15 179.9(16)
C12 C13 C14 C15 -3(3)
C11 C10 C15 F5 -179.7(16)
C5 C10 C15 F5 2(3)
C11 C10 C15 C14 -4(3)
C5 C10 C15 C14 177.1(15)
F4 C14 C15 F5 -3(2)
C13 C14 C15 F5 -179.4(17)
F4 C14 C15 C10 -178.5(16)
C13 C14 C15 C10 5(3)
N1 C4 C16 C17 8(3)
C3 C4 C16 C17 -174.7(17)
N1 C4 C16 C21 -179.5(16)
C3 C4 C16 C21 -2(3)
C20 N3 C17 C18 -7(2)
Zn1 N3 C17 C18 177.9(13)
C20 N3 C17 C16 178.2(15)
Zn1 N3 C17 C16 3(2)
C4 C16 C17 C18 179(2)
C21 C16 C17 C18 6(3)
C4 C16 C17 N3 -7(3)
C21 C16 C17 N3 -179.7(15)
N3 C17 C18 C19 4(2)
C16 C17 C18 C19 178.3(18)
C17 C18 C19 C20 1(2)
C17 N3 C20 C19 7(2)
Zn1 N3 C20 C19 -177.2(14)
C18 C19 C20 N3 -5(2)
C4 C16 C21 C22 84(2)
C17 C16 C21 C22 -102(2)
C4 C16 C21 C26 -89(2)
C17 C16 C21 C26 84(2)
C26 C21 C22 F6 -179.9(16)
C16 C21 C22 F6 6(3)
C26 C21 C22 C23 0(3)
C16 C21 C22 C23 -173.8(16)
C21 C22 C23 C24 5(3)
F6 C22 C23 C24 -175.0(19)
C21 C22 C23 F7 176.2(17)
F6 C22 C23 F7 -4(3)
F7 C23 C24 F8 9(3)
C22 C23 C24 F8 178.5(17)
F7 C23 C24 C25 -175(2)
C22 C23 C24 C25 -5(3)
C23 C24 C25 F9 -172(2)
F8 C24 C25 F9 4(3)
C23 C24 C25 C26 1(3)
F8 C24 C25 C26 176.7(17)
C22 C21 C26 F10 178.6(17)
C16 C21 C26 F10 -8(3)
C22 C21 C26 C25 -5(3)
C16 C21 C26 C25 168.8(17)
F9 C25 C26 F10 -5(3)
C24 C25 C26 F10 -178.4(18)
F9 C25 C26 C21 177.9(18)
C24 C25 C26 C21 5(3)
C30 N4 C27 C28 5(2)
Zn2 N4 C27 C28 -174.4(14)
C30 N4 C27 C31 174.1(19)
Zn2 N4 C27 C31 -6(3)
N4 C27 C28 C29 -6(3)
C31 C27 C28 C29 -175(2)
C27 C28 C29 C30 5(2)
C28 C29 C30 C42 -179(2)
C28 C29 C30 N4 -2(2)
C27 N4 C30 C29 -2(2)
Zn2 N4 C30 C29 177.7(14)
C27 N4 C30 C42 175(2)
Zn2 N4 C30 C42 -5(3)
N4 C27 C31 C32 1(3)
C28 C27 C31 C32 169(2)
N4 C27 C31 C36 173(2)
C28 C27 C31 C36 -19(3)
C27 C31 C32 N5 -10(3)
C36 C31 C32 N5 178.2(18)
C27 C31 C32 C33 -178.7(19)
C36 C31 C32 C33 9(3)
C35 N5 C32 C31 -166(2)
Zn2 N5 C32 C31 22(3)
C35 N5 C32 C33 5(2)
Zn2 N5 C32 C33 -167.1(12)
C31 C32 C33 C34 175(2)
N5 C32 C33 C34 4(2)
C32 C33 C34 C35 -10(2)
C32 N5 C35 O4 -176.8(18)
Zn2 N5 C35 O4 -5(3)
C32 N5 C35 C34 -11(2)
Zn2 N5 C35 C34 160.4(13)
C33 C34 C35 O4 178(2)
C33 C34 C35 N5 14(2)
C32 C31 C36 C41 102(2)
C27 C31 C36 C41 -71(2)
C32 C31 C36 C37 -75(2)
C27 C31 C36 C37 112(2)
C41 C36 C37 C38 4(3)
C31 C36 C37 C38 -178.8(16)
C41 C36 C37 F11 -178.3(15)
C31 C36 C37 F11 -1(2)
C36 C37 C38 C39 2(3)
F11 C37 C38 C39 -175.3(16)
C36 C37 C38 F12 174.7(15)
F11 C37 C38 F12 -3(2)
C37 C38 C39 C40 -8(3)
F12 C38 C39 C40 180.0(16)
C37 C38 C39 F13 -178.8(15)
F12 C38 C39 F13 9(3)
C38 C39 C40 F14 -177.1(17)
F13 C39 C40 F14 -7(3)
C38 C39 C40 C41 7(3)
F13 C39 C40 C41 177.6(16)
C37 C36 C41 F15 -177.2(15)
C31 C36 C41 F15 6(3)
C37 C36 C41 C40 -5(3)
C31 C36 C41 C40 178.3(16)
C39 C40 C41 C36 -1(3)
F14 C40 C41 C36 -176.1(17)
C39 C40 C41 F15 172.2(17)
F14 C40 C41 F15 -3(2)
C29 C30 C42 C43 -180(2)
N4 C30 C42 C43 4(4)
C29 C30 C42 C47 -1(3)
N4 C30 C42 C47 -177.4(19)
C30 C42 C43 N6 -3(4)
C47 C42 C43 N6 177.9(19)
C30 C42 C43 C44 -176(2)
C47 C42 C43 C44 5(3)
C46 N6 C43 C42 -176(2)
Zn2 N6 C43 C42 4(3)
C46 N6 C43 C44 -2(2)
Zn2 N6 C43 C44 178.5(13)
C42 C43 C44 C45 173(2)
N6 C43 C44 C45 -1(2)
C43 C44 C45 C46 3(3)
C43 N6 C46 C45 4(2)
Zn2 N6 C46 C45 -176.6(15)
C44 C45 C46 N6 -5(3)
C43 C42 C47 C48 -90(2)
C30 C42 C47 C48 91(2)
C43 C42 C47 C52 96(2)
C30 C42 C47 C52 -83(2)
C52 C47 C48 F16 178(2)
C42 C47 C48 F16 4(3)
C52 C47 C48 C49 0(3)
C42 C47 C48 C49 -174.0(17)
F16 C48 C49 C50 -177.2(19)
C47 C48 C49 C50 1(3)
F16 C48 C49 F17 2(3)
C47 C48 C49 F17 -179.2(17)
C48 C49 C50 C51 -7(3)
F17 C49 C50 C51 173(2)
C48 C49 C50 F18 -177.4(18)
F17 C49 C50 F18 3(3)
C49 C50 C51 F19 -180(2)
F18 C50 C51 F19 -10(3)
C49 C50 C51 C52 12(3)
F18 C50 C51 C52 -178.2(18)
C48 C47 C52 F20 178.5(19)
C42 C47 C52 F20 -8(3)
C48 C47 C52 C51 5(3)
C42 C47 C52 C51 178.9(18)
F19 C51 C52 F20 9(4)
C50 C51 C52 F20 176(2)
F19 C51 C52 C47 -178(2)
C50 C51 C52 C47 -11(3)
